data_2229635
loop_
_publ_author_name
'Yan, Shi-Wei'
'Chen, Hai-Yan'
'Zhang, Guang-Ju'
'Liao, Qin'
'Liang, Yan-Chen'

_publ_section_title
;
 4-(3-Carboxy-1-ethyl-6-fluoro-4-oxo-1,4-dihydroquinolin-7-yl)piperazin-1-ium
 4-carboxybenzoate--benzene-1,4-dicarboxylic acid (2/1)
;
_journal_coeditor_code FF2003
_journal_issue 4
_journal_name_full 'Acta Crystallographica Section E'
_journal_page_first o909
_journal_paper_doi 10.1107/S1600536811009524
_journal_volume 67
_journal_year 2011
_chemical_formula_iupac '2C16 H19 F N3 O3 +, 2C8 H5 O4 -, C8 H6 O4'
_chemical_formula_moiety '2(C16 H19 F N3 O3 +), 2(C8 H5 O4 -), C8 H6 O4'
_chemical_formula_sum 'C56 H54 F2 N6 O18'
_chemical_formula_weight 1137.06
_chemical_name_systematic
;
4-(3-Carboxy-1-ethyl-6-fluoro-4-oxo-1,4-dihydroquinolin-7-yl)piperazin-1-ium
4-carboxybenzoate--benzene-1,4-dicarboxylic acid (2/1)
;
_space_group_IT_number 2
_symmetry_cell_setting triclinic
_symmetry_space_group_name_Hall '-P 1'
_symmetry_space_group_name_H-M 'P -1'
_atom_sites_solution_hydrogens geom
_atom_sites_solution_primary direct
_atom_sites_solution_secondary difmap
_audit_creation_method SHELXL-97
_cell_angle_alpha 89.304(2)
_cell_angle_beta 74.672(2)
_cell_angle_gamma 71.677(2)
_cell_formula_units_Z 1
_cell_length_a 9.8901(15)
_cell_length_b 10.2420(16)
_cell_length_c 13.665(2)
_cell_measurement_reflns_used 10704
_cell_measurement_temperature 296(2)
_cell_measurement_theta_max 26.43
_cell_measurement_theta_min 2.51
_cell_volume 1263.5(3)
_computing_cell_refinement 'SAINT (Bruker, 2001)'
_computing_data_collection 'SMART (Bruker, 2001)'
_computing_data_reduction 'SAINT (Bruker, 2001)'
_computing_molecular_graphics 'SHELXTL-Plus (Sheldrick, 2008)'
_computing_publication_material 'SHELXL97 (Sheldrick, 2008)'
_computing_structure_refinement 'SHELXL97 (Sheldrick, 2008)'
_computing_structure_solution 'SHELXS97 (Sheldrick, 2008)'
_diffrn_ambient_temperature 296(2)
_diffrn_measured_fraction_theta_full 0.989
_diffrn_measured_fraction_theta_max 0.989
_diffrn_measurement_device_type 'Bruker APEX CCD area-detector'
_diffrn_measurement_method '\f and \w'
_diffrn_radiation_monochromator graphite
_diffrn_radiation_source 'fine-focus sealed tube'
_diffrn_radiation_type MoK\a
_diffrn_radiation_wavelength 0.71073
_diffrn_reflns_av_R_equivalents 0.0239
_diffrn_reflns_av_sigmaI/netI 0.0325
_diffrn_reflns_limit_h_max 12
_diffrn_reflns_limit_h_min -12
_diffrn_reflns_limit_k_max 12
_diffrn_reflns_limit_k_min -12
_diffrn_reflns_limit_l_max 17
_diffrn_reflns_limit_l_min -17
_diffrn_reflns_number 10704
_diffrn_reflns_theta_full 26.43
_diffrn_reflns_theta_max 26.43
_diffrn_reflns_theta_min 2.51
_exptl_absorpt_coefficient_mu 0.117
_exptl_absorpt_correction_T_max 0.9590
_exptl_absorpt_correction_T_min 0.9480
_exptl_absorpt_correction_type multi-scan
_exptl_absorpt_process_details '(SADABS; Sheldrick, 1996)'
_exptl_crystal_colour ' yellow'
_exptl_crystal_density_diffrn 1.494
_exptl_crystal_density_method 'not measured'
_exptl_crystal_description block
_exptl_crystal_F_000 594
_exptl_crystal_size_max 0.46
_exptl_crystal_size_mid 0.45
_exptl_crystal_size_min 0.36
_refine_diff_density_max 0.257
_refine_diff_density_min -0.277
_refine_ls_extinction_method none
_refine_ls_goodness_of_fit_ref 1.004
_refine_ls_hydrogen_treatment mixed
_refine_ls_matrix_type full
_refine_ls_number_parameters 394
_refine_ls_number_reflns 5143
_refine_ls_number_restraints 0
_refine_ls_restrained_S_all 1.004
_refine_ls_R_factor_all 0.0545
_refine_ls_R_factor_gt 0.0419
_refine_ls_shift/su_max 0.000
_refine_ls_shift/su_mean 0.000
_refine_ls_structure_factor_coef Fsqd
_refine_ls_weighting_details 'calc w=1/[\s^2^(Fo^2^)+(0.0950P)^2^+0.0000P] where P=(Fo^2^+2Fc^2^)/3'
_refine_ls_weighting_scheme calc
_refine_ls_wR_factor_gt 0.1255
_refine_ls_wR_factor_ref 0.1369
_reflns_number_gt 4031
_reflns_number_total 5143
_reflns_threshold_expression I>2\s(I)
_cod_data_source_file ff2003.cif
_cod_data_source_block I
_cod_depositor_comments
;

2019-10-14
Z value and formula fixed to values more according to usual
chemical conventions.                 miguel
;
_cod_original_formula_sum 'C28 H27 F N3 O9'
_cod_original_formula_weight 568.53
_cod_original_formula_moiety 'C16 H19 F N3 O3 +, C8 H5 O4 -, 0.5(C8 H6 O4)'
_cod_original_formula_iupac 'C16 H19 F N3 O3 +, C8 H5 O4 -, 0.5C8 H6 O4'
_cod_original_formula_units_Z 2
_cod_database_code 2229635
_cod_database_fobs_code 2229635

loop_
_symmetry_equiv_pos_as_xyz
'x, y, z'
'-x, -y, -z'

loop_
_atom_site_type_symbol
_atom_site_label
_atom_site_fract_x
_atom_site_fract_y
_atom_site_fract_z
_atom_site_U_iso_or_equiv
_atom_site_adp_type
_atom_site_calc_flag
_atom_site_refinement_flags
_atom_site_occupancy
_atom_site_disorder_assembly
_atom_site_disorder_group
F F1 0.63577(11) 0.18180(9) 0.27698(7) 0.0431(3) Uani d . 1 . .
C C1 0.63370(16) -0.02848(19) 0.79008(11) 0.0389(4) Uani d . 1 . .
C C2 0.65495(15) -0.05532(16) 0.68003(10) 0.0307(3) Uani d . 1 . .
C C3 0.63043(15) 0.05539(15) 0.61573(11) 0.0290(3) Uani d . 1 . .
C C4 0.66237(14) 0.01485(14) 0.50870(10) 0.0258(3) Uani d . 1 . .
C C5 0.64110(15) 0.11621(15) 0.43912(10) 0.0275(3) Uani d . 1 . .
H H5A 0.6076 0.2090 0.4619 0.033 Uiso calc R 1 . .
C C6 0.66906(15) 0.07966(14) 0.33949(10) 0.0276(3) Uani d . 1 . .
C C7 0.72669(15) -0.05884(15) 0.29813(10) 0.0264(3) Uani d . 1 . .
C C8 0.75114(15) -0.15922(15) 0.36672(10) 0.0277(3) Uani d . 1 . .
H H8A 0.7915 -0.2517 0.3427 0.033 Uiso calc R 1 . .
C C9 0.71625(14) -0.12410(14) 0.47136(10) 0.0258(3) Uani d . 1 . .
C C10 0.70628(16) -0.18915(16) 0.63933(11) 0.0320(3) Uani d . 1 . .
H H10A 0.7198 -0.2588 0.6836 0.038 Uiso calc R 1 . .
C C11 0.79437(18) -0.37552(16) 0.50584(12) 0.0397(4) Uani d . 1 . .
H H11A 0.8377 -0.4277 0.5560 0.048 Uiso calc R 1 . .
H H11B 0.8717 -0.3910 0.4423 0.048 Uiso calc R 1 . .
C C12 0.6737(2) -0.42777(18) 0.49078(15) 0.0524(5) Uani d . 1 . .
H H12A 0.7149 -0.5242 0.4686 0.079 Uiso calc R 1 . .
H H12B 0.6316 -0.3776 0.4403 0.079 Uiso calc R 1 . .
H H12C 0.5979 -0.4147 0.5539 0.079 Uiso calc R 1 . .
C C13 0.82815(18) -0.02111(17) 0.11838(11) 0.0367(4) Uani d . 1 . .
H H13A 0.9339 -0.0663 0.1060 0.044 Uiso calc R 1 . .
H H13B 0.8050 0.0741 0.1427 0.044 Uiso calc R 1 . .
C C14 0.78474(18) -0.02599(16) 0.02080(11) 0.0377(4) Uani d . 1 . .
H H14A 0.6795 0.0219 0.0328 0.045 Uiso calc R 1 . .
H H14B 0.8381 0.0201 -0.0302 0.045 Uiso calc R 1 . .
C C15 0.74848(17) -0.24840(16) 0.06232(11) 0.0353(4) Uani d . 1 . .
H H15A 0.7813 -0.3450 0.0383 0.042 Uiso calc R 1 . .
H H15B 0.6419 -0.2125 0.0739 0.042 Uiso calc R 1 . .
C C16 0.78617(19) -0.23578(15) 0.16120(11) 0.0363(4) Uani d . 1 . .
H H16A 0.7325 -0.2810 0.2127 0.044 Uiso calc R 1 . .
H H16B 0.8913 -0.2813 0.1517 0.044 Uiso calc R 1 . .
C C17 0.17400(16) 0.50636(16) 0.20944(11) 0.0330(3) Uani d . 1 . .
C C18 0.33786(15) 0.48186(14) 0.18335(11) 0.0290(3) Uani d . 1 . .
C C19 0.43591(16) 0.39424(16) 0.10056(12) 0.0350(3) Uani d . 1 . .
H H19A 0.4000 0.3534 0.0571 0.042 Uiso calc R 1 . .
C C20 0.58733(16) 0.36724(16) 0.08232(11) 0.0344(3) Uani d . 1 . .
H H20A 0.6523 0.3088 0.0264 0.041 Uiso calc R 1 . .
C C21 0.64275(15) 0.42664(14) 0.14690(11) 0.0281(3) Uani d . 1 . .
C C22 0.54455(16) 0.51661(16) 0.22799(12) 0.0348(3) Uani d . 1 . .
H H22A 0.5804 0.5588 0.2707 0.042 Uiso calc R 1 . .
C C23 0.39284(16) 0.54453(16) 0.24616(12) 0.0356(4) Uani d . 1 . .
H H23A 0.3278 0.6056 0.3007 0.043 Uiso calc R 1 . .
C C24 0.80895(16) 0.38823(15) 0.12883(12) 0.0321(3) Uani d . 1 . .
C C25 0.97781(16) 0.15488(18) 0.32394(12) 0.0371(4) Uani d . 1 . .
C C26 0.98985(15) 0.07643(17) 0.41574(11) 0.0330(3) Uani d . 1 . .
C C27 1.04199(16) -0.06690(17) 0.40371(12) 0.0354(4) Uani d . 1 . .
H H27A 1.0697 -0.1117 0.3392 0.042 Uiso calc R 1 . .
C C28 1.05276(16) -0.14308(18) 0.48721(12) 0.0356(4) Uani d . 1 . .
H H28 1.087(2) -0.246(2) 0.4790(14) 0.054(5) Uiso d . 1 . .
N N1 0.74725(14) -0.09079(12) 0.19528(9) 0.0306(3) Uani d . 1 . .
N N2 0.81977(15) -0.17166(14) -0.01670(9) 0.0327(3) Uani d . 1 . .
H H2A 0.923(2) -0.2219(19) -0.0393(13) 0.049(5) Uiso d . 1 . .
H H2B 0.785(2) -0.169(2) -0.0715(15) 0.055(5) Uiso d . 1 . .
N N3 0.73831(13) -0.22629(12) 0.54007(9) 0.0305(3) Uani d . 1 . .
O O1 0.60295(14) 0.10171(15) 0.82150(9) 0.0489(3) Uani d . 1 . .
H H1A 0.595(3) 0.154(3) 0.760(2) 0.104(9) Uiso d . 1 . .
O O2 0.64619(14) -0.11994(15) 0.84810(9) 0.0522(3) Uani d . 1 . .
O O3 0.58611(12) 0.18033(11) 0.64870(8) 0.0391(3) Uani d . 1 . .
O O4 0.08777(13) 0.57308(16) 0.28487(10) 0.0622(4) Uani d . 1 . .
O O5 0.13363(12) 0.44329(13) 0.14372(9) 0.0466(3) Uani d . 1 . .
H H5B 0.030(3) 0.448(2) 0.1690(17) 0.087(7) Uiso d . 1 . .
O O6 0.88873(12) 0.30848(14) 0.05353(9) 0.0533(3) Uani d . 1 . .
O O7 0.85565(11) 0.43952(11) 0.19277(9) 0.0379(3) Uani d . 1 . .
O O8 1.01763(14) 0.10184(13) 0.23849(9) 0.0520(3) Uani d . 1 . .
O O9 0.91792(16) 0.28979(13) 0.34610(10) 0.0565(4) Uani d . 1 . .
H H9A 0.903(3) 0.334(2) 0.2932(18) 0.080(8) Uiso d . 1 . .

loop_
_atom_site_aniso_label
_atom_site_aniso_U_11
_atom_site_aniso_U_22
_atom_site_aniso_U_33
_atom_site_aniso_U_12
_atom_site_aniso_U_13
_atom_site_aniso_U_23
F1 0.0595(6) 0.0329(5) 0.0350(5) -0.0096(4) -0.0165(4) 0.0123(4)
C1 0.0302(8) 0.0629(11) 0.0270(8) -0.0185(8) -0.0093(6) 0.0033(8)
C2 0.0241(7) 0.0454(9) 0.0242(7) -0.0122(6) -0.0079(6) 0.0031(6)
C3 0.0215(6) 0.0374(8) 0.0271(7) -0.0080(6) -0.0069(5) -0.0025(6)
C4 0.0208(6) 0.0323(8) 0.0245(7) -0.0080(6) -0.0069(5) 0.0007(6)
C5 0.0259(7) 0.0254(7) 0.0295(7) -0.0062(6) -0.0071(6) -0.0001(6)
C6 0.0281(7) 0.0284(7) 0.0284(7) -0.0092(6) -0.0113(6) 0.0079(6)
C7 0.0265(7) 0.0333(8) 0.0221(7) -0.0127(6) -0.0075(5) 0.0013(6)
C8 0.0280(7) 0.0262(7) 0.0266(7) -0.0058(6) -0.0072(6) -0.0001(5)
C9 0.0218(6) 0.0307(7) 0.0246(7) -0.0077(6) -0.0073(5) 0.0043(6)
C10 0.0291(7) 0.0420(9) 0.0265(7) -0.0106(6) -0.0114(6) 0.0087(6)
C11 0.0431(9) 0.0297(8) 0.0338(8) 0.0027(7) -0.0076(7) 0.0049(6)
C12 0.0648(12) 0.0311(9) 0.0544(11) -0.0102(8) -0.0109(9) -0.0027(8)
C13 0.0433(9) 0.0441(9) 0.0285(8) -0.0239(7) -0.0079(6) 0.0049(6)
C14 0.0460(9) 0.0390(9) 0.0270(8) -0.0145(7) -0.0073(7) 0.0066(6)
C15 0.0378(8) 0.0392(9) 0.0290(8) -0.0145(7) -0.0066(6) -0.0042(6)
C16 0.0504(9) 0.0330(8) 0.0267(8) -0.0152(7) -0.0103(7) 0.0006(6)
C17 0.0268(7) 0.0366(8) 0.0350(8) -0.0092(6) -0.0087(6) 0.0019(6)
C18 0.0255(7) 0.0310(7) 0.0320(8) -0.0101(6) -0.0090(6) 0.0048(6)
C19 0.0310(8) 0.0404(9) 0.0365(8) -0.0125(7) -0.0126(6) -0.0041(7)
C20 0.0291(8) 0.0369(8) 0.0339(8) -0.0078(6) -0.0066(6) -0.0035(6)
C21 0.0251(7) 0.0276(7) 0.0341(8) -0.0099(6) -0.0106(6) 0.0080(6)
C22 0.0305(8) 0.0378(8) 0.0388(8) -0.0130(6) -0.0116(6) -0.0044(7)
C23 0.0295(8) 0.0366(8) 0.0371(8) -0.0086(6) -0.0053(6) -0.0072(6)
C24 0.0253(7) 0.0329(8) 0.0392(8) -0.0097(6) -0.0108(6) 0.0093(6)
C25 0.0283(7) 0.0475(10) 0.0373(9) -0.0137(7) -0.0104(6) 0.0057(7)
C26 0.0224(7) 0.0436(9) 0.0349(8) -0.0123(6) -0.0091(6) 0.0047(6)
C27 0.0264(7) 0.0459(9) 0.0331(8) -0.0107(7) -0.0079(6) -0.0004(7)
C28 0.0272(7) 0.0412(9) 0.0389(9) -0.0113(7) -0.0093(6) 0.0020(7)
N1 0.0415(7) 0.0314(7) 0.0225(6) -0.0164(5) -0.0090(5) 0.0023(5)
N2 0.0295(7) 0.0435(8) 0.0228(6) -0.0085(6) -0.0070(5) -0.0016(5)
N3 0.0306(6) 0.0311(7) 0.0263(6) -0.0045(5) -0.0089(5) 0.0046(5)
O1 0.0497(7) 0.0647(8) 0.0289(6) -0.0152(6) -0.0086(5) -0.0086(6)
O2 0.0622(8) 0.0773(9) 0.0300(6) -0.0324(7) -0.0226(6) 0.0168(6)
O3 0.0424(6) 0.0386(6) 0.0321(6) -0.0085(5) -0.0082(5) -0.0078(5)
O4 0.0288(6) 0.0954(11) 0.0531(8) -0.0150(6) -0.0005(6) -0.0288(7)
O5 0.0263(6) 0.0604(8) 0.0531(7) -0.0146(5) -0.0095(5) -0.0155(6)
O6 0.0265(6) 0.0708(9) 0.0519(8) -0.0039(6) -0.0068(5) -0.0122(6)
O7 0.0282(5) 0.0403(6) 0.0514(7) -0.0136(5) -0.0183(5) 0.0077(5)
O8 0.0606(8) 0.0560(8) 0.0367(7) -0.0143(6) -0.0146(6) 0.0056(6)
O9 0.0783(10) 0.0429(8) 0.0424(8) -0.0081(7) -0.0208(7) 0.0090(6)

loop_
_atom_type_symbol
_atom_type_description
_atom_type_scat_dispersion_real
_atom_type_scat_dispersion_imag
_atom_type_scat_source
C C 0.0033 0.0016 'International Tables Vol C Tables 4.2.6.8 and 6.1.1.4'
H H 0.0000 0.0000 'International Tables Vol C Tables 4.2.6.8 and 6.1.1.4'
N N 0.0061 0.0033 'International Tables Vol C Tables 4.2.6.8 and 6.1.1.4'
O O 0.0106 0.0060 'International Tables Vol C Tables 4.2.6.8 and 6.1.1.4'
F F 0.0171 0.0103 'International Tables Vol C Tables 4.2.6.8 and 6.1.1.4'

loop_
_geom_angle_atom_site_label_1
_geom_angle_atom_site_label_2
_geom_angle_atom_site_label_3
_geom_angle_site_symmetry_1
_geom_angle_site_symmetry_3
_geom_angle
_geom_angle_publ_flag
O2 C1 O1 . . 121.77(15) ?
O2 C1 C2 . . 122.66(16) ?
O1 C1 C2 . . 115.55(15) ?
C10 C2 C3 . . 120.06(13) ?
C10 C2 C1 . . 118.91(14) ?
C3 C2 C1 . . 120.95(14) ?
O3 C3 C2 . . 122.78(13) ?
O3 C3 C4 . . 121.79(13) ?
C2 C3 C4 . . 115.42(13) ?
C9 C4 C5 . . 118.25(12) ?
C9 C4 C3 . . 121.91(13) ?
C5 C4 C3 . . 119.84(13) ?
C6 C5 C4 . . 120.33(13) ?
C6 C5 H5A . . 119.8 ?
C4 C5 H5A . . 119.8 ?
C5 C6 F1 . . 117.76(12) ?
C5 C6 C7 . . 123.34(13) ?
F1 C6 C7 . . 118.88(12) ?
C8 C7 N1 . . 122.74(13) ?
C8 C7 C6 . . 116.28(12) ?
N1 C7 C6 . . 120.84(12) ?
C7 C8 C9 . . 121.46(13) ?
C7 C8 H8A . . 119.3 ?
C9 C8 H8A . . 119.3 ?
N3 C9 C4 . . 118.79(12) ?
N3 C9 C8 . . 120.97(12) ?
C4 C9 C8 . . 120.22(13) ?
N3 C10 C2 . . 124.37(14) ?
N3 C10 H10A . . 117.8 ?
C2 C10 H10A . . 117.8 ?
N3 C11 C12 . . 112.40(13) ?
N3 C11 H11A . . 109.1 ?
C12 C11 H11A . . 109.1 ?
N3 C11 H11B . . 109.1 ?
C12 C11 H11B . . 109.1 ?
H11A C11 H11B . . 107.9 ?
C11 C12 H12A . . 109.5 ?
C11 C12 H12B . . 109.5 ?
H12A C12 H12B . . 109.5 ?
C11 C12 H12C . . 109.5 ?
H12A C12 H12C . . 109.5 ?
H12B C12 H12C . . 109.5 ?
N1 C13 C14 . . 109.50(12) ?
N1 C13 H13A . . 109.8 ?
C14 C13 H13A . . 109.8 ?
N1 C13 H13B . . 109.8 ?
C14 C13 H13B . . 109.8 ?
H13A C13 H13B . . 108.2 ?
N2 C14 C13 . . 109.94(13) ?
N2 C14 H14A . . 109.7 ?
C13 C14 H14A . . 109.7 ?
N2 C14 H14B . . 109.7 ?
C13 C14 H14B . . 109.7 ?
H14A C14 H14B . . 108.2 ?
N2 C15 C16 . . 111.36(12) ?
N2 C15 H15A . . 109.4 ?
C16 C15 H15A . . 109.4 ?
N2 C15 H15B . . 109.4 ?
C16 C15 H15B . . 109.4 ?
H15A C15 H15B . . 108.0 ?
N1 C16 C15 . . 110.42(12) ?
N1 C16 H16A . . 109.6 ?
C15 C16 H16A . . 109.6 ?
N1 C16 H16B . . 109.6 ?
C15 C16 H16B . . 109.6 ?
H16A C16 H16B . . 108.1 ?
O4 C17 O5 . . 122.82(14) ?
O4 C17 C18 . . 123.26(14) ?
O5 C17 C18 . . 113.87(13) ?
C19 C18 C23 . . 119.20(13) ?
C19 C18 C17 . . 121.79(13) ?
C23 C18 C17 . . 118.96(13) ?
C18 C19 C20 . . 120.29(13) ?
C18 C19 H19A . . 119.9 ?
C20 C19 H19A . . 119.9 ?
C19 C20 C21 . . 120.57(14) ?
C19 C20 H20A . . 119.7 ?
C21 C20 H20A . . 119.7 ?
C22 C21 C20 . . 119.00(12) ?
C22 C21 C24 . . 121.62(13) ?
C20 C21 C24 . . 119.35(13) ?
C21 C22 C23 . . 120.57(13) ?
C21 C22 H22A . . 119.7 ?
C23 C22 H22A . . 119.7 ?
C18 C23 C22 . . 120.33(14) ?
C18 C23 H23A . . 119.8 ?
C22 C23 H23A . . 119.8 ?
O6 C24 O7 . . 125.16(13) ?
O6 C24 C21 . . 117.30(13) ?
O7 C24 C21 . . 117.54(13) ?
O8 C25 O9 . . 123.17(15) ?
O8 C25 C26 . . 123.95(15) ?
O9 C25 C26 . . 112.88(14) ?
C27 C26 C28 . 2_756 119.59(15) ?
C27 C26 C25 . . 118.64(14) ?
C28 C26 C25 2_756 . 121.76(15) ?
C28 C27 C26 . . 120.27(15) ?
C28 C27 H27A . . 119.9 ?
C26 C27 H27A . . 119.9 ?
C27 C28 C26 . 2_756 120.14(15) ?
C27 C28 H28 . . 120.3(11) ?
C26 C28 H28 2_756 . 119.5(11) ?
C7 N1 C16 . . 117.61(12) ?
C7 N1 C13 . . 119.55(11) ?
C16 N1 C13 . . 110.22(11) ?
C15 N2 C14 . . 111.24(11) ?
C15 N2 H2A . . 108.2(11) ?
C14 N2 H2A . . 114.5(11) ?
C15 N2 H2B . . 109.8(13) ?
C14 N2 H2B . . 106.8(12) ?
H2A N2 H2B . . 106.1(15) ?
C10 N3 C9 . . 119.45(12) ?
C10 N3 C11 . . 118.90(12) ?
C9 N3 C11 . . 121.65(11) ?
C1 O1 H1A . . 105.0(15) ?
C17 O5 H5B . . 111.4(13) ?
C25 O9 H9A . . 112.3(15) ?

loop_
_geom_bond_atom_site_label_1
_geom_bond_atom_site_label_2
_geom_bond_site_symmetry_2
_geom_bond_distance
_geom_bond_publ_flag
F1 C6 . 1.3576(16) ?
C1 O2 . 1.217(2) ?
C1 O1 . 1.321(2) ?
C1 C2 . 1.479(2) ?
C2 C10 . 1.370(2) ?
C2 C3 . 1.426(2) ?
C3 O3 . 1.2607(18) ?
C3 C4 . 1.4490(19) ?
C4 C9 . 1.402(2) ?
C4 C5 . 1.404(2) ?
C5 C6 . 1.349(2) ?
C5 H5A . 0.9300 ?
C6 C7 . 1.413(2) ?
C7 C8 . 1.391(2) ?
C7 N1 . 1.3936(17) ?
C8 C9 . 1.4023(19) ?
C8 H8A . 0.9300 ?
C9 N3 . 1.4020(18) ?
C10 N3 . 1.3397(18) ?
C10 H10A . 0.9300 ?
C11 N3 . 1.4865(19) ?
C11 C12 . 1.513(3) ?
C11 H11A . 0.9700 ?
C11 H11B . 0.9700 ?
C12 H12A . 0.9600 ?
C12 H12B . 0.9600 ?
C12 H12C . 0.9600 ?
C13 N1 . 1.4663(18) ?
C13 C14 . 1.511(2) ?
C13 H13A . 0.9700 ?
C13 H13B . 0.9700 ?
C14 N2 . 1.486(2) ?
C14 H14A . 0.9700 ?
C14 H14B . 0.9700 ?
C15 N2 . 1.4854(19) ?
C15 C16 . 1.511(2) ?
C15 H15A . 0.9700 ?
C15 H15B . 0.9700 ?
C16 N1 . 1.4604(18) ?
C16 H16A . 0.9700 ?
C16 H16B . 0.9700 ?
C17 O4 . 1.2012(18) ?
C17 O5 . 1.3225(18) ?
C17 C18 . 1.5025(19) ?
C18 C19 . 1.387(2) ?
C18 C23 . 1.387(2) ?
C19 C20 . 1.388(2) ?
C19 H19A . 0.9300 ?
C20 C21 . 1.389(2) ?
C20 H20A . 0.9300 ?
C21 C22 . 1.383(2) ?
C21 C24 . 1.5162(19) ?
C22 C23 . 1.389(2) ?
C22 H22A . 0.9300 ?
C23 H23A . 0.9300 ?
C24 O6 . 1.2388(18) ?
C24 O7 . 1.2766(18) ?
C25 O8 . 1.2048(19) ?
C25 O9 . 1.324(2) ?
C25 C26 . 1.493(2) ?
C26 C27 . 1.390(2) ?
C26 C28 2_756 1.396(2) ?
C27 C28 . 1.383(2) ?
C27 H27A . 0.9300 ?
C28 C26 2_756 1.396(2) ?
C28 H28 . 1.00(2) ?
N2 H2A . 0.95(2) ?
N2 H2B . 0.90(2) ?
O1 H1A . 1.01(3) ?
O5 H5B . 0.97(3) ?
O9 H9A . 0.87(2) ?

loop_
_geom_hbond_atom_site_label_D
_geom_hbond_atom_site_label_H
_geom_hbond_atom_site_label_A
_geom_hbond_site_symmetry_A
_geom_hbond_distance_DH
_geom_hbond_distance_HA
_geom_hbond_distance_DA
_geom_hbond_angle_DHA
C15 H15B O1 2_656 0.97 2.38 3.274(2) 153
O5 H5B O7 1_455 0.97(3) 1.70(3) 2.6648(15) 169(2)

loop_
_geom_torsion_atom_site_label_1
_geom_torsion_atom_site_label_2
_geom_torsion_atom_site_label_3
_geom_torsion_atom_site_label_4
_geom_torsion_site_symmetry_1
_geom_torsion_site_symmetry_2
_geom_torsion_site_symmetry_3
_geom_torsion_site_symmetry_4
_geom_torsion
_geom_torsion_publ_flag
O2 C1 C2 C10 . . . . -7.3(2) ?
O1 C1 C2 C10 . . . . 171.42(13) ?
O2 C1 C2 C3 . . . . 176.10(13) ?
O1 C1 C2 C3 . . . . -5.2(2) ?
C10 C2 C3 O3 . . . . -178.58(13) ?
C1 C2 C3 O3 . . . . -2.0(2) ?
C10 C2 C3 C4 . . . . 0.41(19) ?
C1 C2 C3 C4 . . . . 176.99(12) ?
O3 C3 C4 C9 . . . . 177.89(12) ?
C2 C3 C4 C9 . . . . -1.10(19) ?
O3 C3 C4 C5 . . . . -1.3(2) ?
C2 C3 C4 C5 . . . . 179.68(12) ?
C9 C4 C5 C6 . . . . 1.4(2) ?
C3 C4 C5 C6 . . . . -179.33(12) ?
C4 C5 C6 F1 . . . . 175.05(11) ?
C4 C5 C6 C7 . . . . -3.0(2) ?
C5 C6 C7 C8 . . . . 1.4(2) ?
F1 C6 C7 C8 . . . . -176.64(12) ?
C5 C6 C7 N1 . . . . 177.13(13) ?
F1 C6 C7 N1 . . . . -0.92(19) ?
N1 C7 C8 C9 . . . . -173.88(12) ?
C6 C7 C8 C9 . . . . 1.8(2) ?
C5 C4 C9 N3 . . . . 179.84(12) ?
C3 C4 C9 N3 . . . . 0.61(19) ?
C5 C4 C9 C8 . . . . 1.64(19) ?
C3 C4 C9 C8 . . . . -177.59(12) ?
C7 C8 C9 N3 . . . . 178.57(12) ?
C7 C8 C9 C4 . . . . -3.3(2) ?
C3 C2 C10 N3 . . . . 0.8(2) ?
C1 C2 C10 N3 . . . . -175.81(13) ?
N1 C13 C14 N2 . . . . -59.34(17) ?
N2 C15 C16 N1 . . . . 55.06(16) ?
O4 C17 C18 C19 . . . . 174.08(16) ?
O5 C17 C18 C19 . . . . -3.4(2) ?
O4 C17 C18 C23 . . . . -3.4(2) ?
O5 C17 C18 C23 . . . . 179.09(14) ?
C23 C18 C19 C20 . . . . 1.5(2) ?
C17 C18 C19 C20 . . . . -175.97(14) ?
C18 C19 C20 C21 . . . . 0.4(2) ?
C19 C20 C21 C22 . . . . -2.0(2) ?
C19 C20 C21 C24 . . . . 176.19(13) ?
C20 C21 C22 C23 . . . . 1.6(2) ?
C24 C21 C22 C23 . . . . -176.53(14) ?
C19 C18 C23 C22 . . . . -1.9(2) ?
C17 C18 C23 C22 . . . . 175.66(14) ?
C21 C22 C23 C18 . . . . 0.3(2) ?
C22 C21 C24 O6 . . . . -178.99(14) ?
C20 C21 C24 O6 . . . . 2.9(2) ?
C22 C21 C24 O7 . . . . 1.6(2) ?
C20 C21 C24 O7 . . . . -176.52(13) ?
O8 C25 C26 C27 . . . . -3.9(2) ?
O9 C25 C26 C27 . . . . 175.87(13) ?
O8 C25 C26 C28 . . . 2_756 177.53(15) ?
O9 C25 C26 C28 . . . 2_756 -2.7(2) ?
C28 C26 C27 C28 2_756 . . . -0.5(2) ?
C25 C26 C27 C28 . . . . -179.12(13) ?
C26 C27 C28 C26 . . . 2_756 0.5(2) ?
C8 C7 N1 C16 . . . . 4.3(2) ?
C6 C7 N1 C16 . . . . -171.11(13) ?
C8 C7 N1 C13 . . . . -133.83(14) ?
C6 C7 N1 C13 . . . . 50.73(19) ?
C15 C16 N1 C7 . . . . 158.69(12) ?
C15 C16 N1 C13 . . . . -59.52(16) ?
C14 C13 N1 C7 . . . . -157.19(13) ?
C14 C13 N1 C16 . . . . 61.86(16) ?
C16 C15 N2 C14 . . . . -53.27(17) ?
C13 C14 N2 C15 . . . . 55.27(16) ?
C2 C10 N3 C9 . . . . -1.4(2) ?
C2 C10 N3 C11 . . . . 179.53(13) ?
C4 C9 N3 C10 . . . . 0.64(19) ?
C8 C9 N3 C10 . . . . 178.82(12) ?
C4 C9 N3 C11 . . . . 179.68(12) ?
C8 C9 N3 C11 . . . . -2.1(2) ?
C12 C11 N3 C10 . . . . 98.46(16) ?
C12 C11 N3 C9 . . . . -80.58(17) ?
